data_7025095
loop_
_publ_author_name
'Han, Ying-Feng'
'Fei, Yue'
'Jin, Guo-Xin'

_publ_section_title
;
 Self-assembled half-sandwich Ir, Rh-based organometallic molecular boxes
 for reversible trapping of halocarbon molecules.
;
_journal_issue 16
_journal_name_full 'Dalton transactions (Cambridge, England : 2003)'
_journal_page_first 3976
_journal_page_last 3984
_journal_paper_doi 10.1039/b925098k
_journal_volume 39
_journal_year 2010
_chemical_formula_sum 'C89 H86 Cl F12 N4 O22 Rh4 S4'
_chemical_formula_weight 2366.95
_chemical_name_systematic
;
?
;
_space_group_IT_number 2
_symmetry_cell_setting triclinic
_symmetry_space_group_name_Hall '-P 1'
_symmetry_space_group_name_H-M 'P -1'
_atom_sites_solution_hydrogens geom
_atom_sites_solution_primary direct
_atom_sites_solution_secondary difmap
_audit_creation_method SHELXL-97
_cell_angle_alpha 66.999(5)
_cell_angle_beta 77.240(5)
_cell_angle_gamma 76.853(5)
_cell_formula_units_Z 1
_cell_length_a 13.116(5)
_cell_length_b 13.323(5)
_cell_length_c 16.789(6)
_cell_measurement_reflns_used 991
_cell_measurement_temperature 293(2)
_cell_measurement_theta_max 22.707
_cell_measurement_theta_min 2.592
_cell_volume 2601.1(17)
_computing_cell_refinement 'Bruker SMART'
_computing_data_collection 'Bruker SMART'
_computing_data_reduction 'Bruker SHELXTL'
_computing_molecular_graphics 'Bruker SHELXTL'
_computing_publication_material 'Bruker SHELXTL'
_computing_structure_refinement 'SHELXL-97 (Sheldrick, 1997)'
_computing_structure_solution 'SHELXS-97 (Sheldrick, 1990)'
_diffrn_ambient_temperature 293(2)
_diffrn_measured_fraction_theta_full 0.977
_diffrn_measured_fraction_theta_max 0.977
_diffrn_measurement_device_type 'CCD area detector'
_diffrn_measurement_method 'phi and omega scans'
_diffrn_radiation_monochromator graphite
_diffrn_radiation_source 'fine-focus sealed tube'
_diffrn_radiation_type MoK\a
_diffrn_radiation_wavelength 0.71073
_diffrn_reflns_av_R_equivalents 0.0373
_diffrn_reflns_av_sigmaI/netI 0.1031
_diffrn_reflns_limit_h_max 14
_diffrn_reflns_limit_h_min -15
_diffrn_reflns_limit_k_max 15
_diffrn_reflns_limit_k_min -12
_diffrn_reflns_limit_l_max 19
_diffrn_reflns_limit_l_min -14
_diffrn_reflns_number 10768
_diffrn_reflns_theta_full 25.01
_diffrn_reflns_theta_max 25.01
_diffrn_reflns_theta_min 1.61
_diffrn_standards_decay_% 2.75
_exptl_absorpt_coefficient_mu 0.817
_exptl_absorpt_correction_T_max 0.9375
_exptl_absorpt_correction_T_min 0.9083
_exptl_absorpt_correction_type multi-scan
_exptl_absorpt_process_details sadabs
_exptl_crystal_colour red
_exptl_crystal_density_diffrn 1.511
_exptl_crystal_density_method 'not measured'
_exptl_crystal_description prism
_exptl_crystal_F_000 1193
_exptl_crystal_size_max 0.12
_exptl_crystal_size_mid 0.10
_exptl_crystal_size_min 0.08
_refine_diff_density_max 2.395
_refine_diff_density_min -0.979
_refine_diff_density_rms 0.144
_refine_ls_extinction_method none
_refine_ls_goodness_of_fit_ref 0.918
_refine_ls_hydrogen_treatment constr
_refine_ls_matrix_type full
_refine_ls_number_parameters 585
_refine_ls_number_reflns 8961
_refine_ls_number_restraints 20
_refine_ls_restrained_S_all 0.926
_refine_ls_R_factor_all 0.1144
_refine_ls_R_factor_gt 0.0693
_refine_ls_shift/su_max 0.007
_refine_ls_shift/su_mean 0.000
_refine_ls_structure_factor_coef Fsqd
_refine_ls_weighting_details 'calc w=1/[\s^2^(Fo^2^)+(0.1264P)^2^+0.0000P] where P=(Fo^2^+2Fc^2^)/3'
_refine_ls_weighting_scheme calc
_refine_ls_wR_factor_gt 0.1907
_refine_ls_wR_factor_ref 0.2076
_reflns_number_gt 5038
_reflns_number_total 8961
_reflns_threshold_expression >2sigma(I)
_cod_data_source_file b925098k.txt
_cod_data_source_block Complex_3b''
_cod_depositor_comments
;
The following automatic conversions were performed:

'_symmetry_cell_setting' value 'Triclinic' changed to 'triclinic'
according to /home/saulius/struct/CIF-dictionaries/cif_core.dic
dictionary named 'cif_core.dic' version 2.4.2 from 2011-04-26.

Automatic conversion script
Id: cif_fix_values 1891 2012-01-12 08:04:46Z andrius 
;
_cod_original_sg_symbol_H-M P-1
_cod_database_code 7025095

loop_
_symmetry_equiv_pos_as_xyz
'x, y, z'
'-x, -y, -z'

loop_
_atom_site_label
_atom_site_type_symbol
_atom_site_fract_x
_atom_site_fract_y
_atom_site_fract_z
_atom_site_U_iso_or_equiv
_atom_site_adp_type
_atom_site_occupancy
_atom_site_symmetry_multiplicity
_atom_site_calc_flag
_atom_site_refinement_flags
Rh1 Rh 0.72721(5) 0.54410(5) 0.28983(4) 0.0425(2) Uani 1 1 d .
Rh2 Rh 0.78273(5) 0.79320(5) -0.26010(4) 0.0402(2) Uani 1 1 d .
N1 N 0.8789(5) 0.4510(6) 0.2600(4) 0.0442(17) Uani 1 1 d .
N2 N 1.0697(5) 0.3187(5) 0.2450(4) 0.0419(16) Uani 1 1 d .
O1 O 0.7782(5) 0.6763(4) 0.1889(4) 0.0497(15) Uani 1 1 d .
O2 O 0.6817(4) 0.5075(4) 0.1972(3) 0.0445(14) Uani 1 1 d .
O3 O 0.7178(5) 0.6670(4) -0.1578(3) 0.0469(14) Uani 1 1 d .
O4 O 0.8146(5) 0.8371(4) -0.1647(3) 0.0496(15) Uani 1 1 d .
O5 O 0.6818(7) 0.1901(7) 0.3352(6) 0.104(3) Uani 1 1 d .
O6 O 0.8398(7) 0.0889(7) 0.3969(6) 0.098(3) Uani 1 1 d .
O7 O 0.6858(8) 0.0028(9) 0.4289(5) 0.128(4) Uani 1 1 d .
O8 O 0.2601(10) 0.6244(11) 0.3509(8) 0.201(6) Uiso 1 1 d D
O9 O 0.1200(12) 0.5416(11) 0.3455(10) 0.237(8) Uiso 1 1 d D
O10 O 0.2244(16) 0.6373(17) 0.2073(7) 0.337(12) Uiso 1 1 d D
F1 F 0.7185(8) 0.0280(8) 0.2463(5) 0.136(3) Uani 1 1 d .
F2 F 0.8494(9) 0.1117(10) 0.2171(6) 0.182(5) Uani 1 1 d .
F3 F 0.8528(8) -0.0552(10) 0.2998(9) 0.185(5) Uani 1 1 d .
F4 F 0.1143(16) 0.8394(14) 0.2554(12) 0.343(10) Uiso 1 1 d D
F5 F 0.0572(12) 0.7262(11) 0.3749(9) 0.238(6) Uiso 1 1 d D
F6 F 0.0071(13) 0.7459(13) 0.2574(9) 0.268(7) Uiso 1 1 d D
S1 S 0.7448(2) 0.0849(2) 0.37026(17) 0.0652(7) Uani 1 1 d D
S2 S 0.1939(5) 0.6240(7) 0.2953(4) 0.203(3) Uani 1 1 d D
C1 C 0.7734(7) 0.7099(7) 0.1062(5) 0.043(2) Uani 1 1 d .
C2 C 0.7396(6) 0.6510(6) 0.0640(5) 0.0352(18) Uani 1 1 d .
C3 C 0.6975(6) 0.5524(6) 0.1129(5) 0.0388(19) Uani 1 1 d .
C4 C 0.6647(6) 0.4934(6) 0.0688(5) 0.0399(19) Uani 1 1 d .
C5 C 0.6319(8) 0.3920(8) 0.1139(6) 0.063(3) Uani 1 1 d .
H5 H 0.6288 0.3618 0.1744 0.075 Uiso 1 1 calc R
C6 C 0.6045(10) 0.3358(9) 0.0730(6) 0.087(4) Uani 1 1 d .
H6 H 0.5786 0.2699 0.1057 0.104 Uiso 1 1 calc R
C7 C 0.6146(11) 0.3756(9) -0.0196(7) 0.088(4) Uani 1 1 d .
H7 H 0.5995 0.3346 -0.0483 0.106 Uiso 1 1 calc R
C8 C 0.6470(9) 0.4760(9) -0.0657(6) 0.069(3) Uani 1 1 d .
H8 H 0.6505 0.5051 -0.1262 0.083 Uiso 1 1 calc R
C9 C 0.6748(7) 0.5356(7) -0.0238(5) 0.042(2) Uani 1 1 d .
C10 C 0.7167(6) 0.6388(6) -0.0760(5) 0.0382(19) Uani 1 1 d .
C11 C 0.7497(6) 0.6955(6) -0.0321(5) 0.0373(18) Uani 1 1 d .
C12 C 0.7917(6) 0.7960(6) -0.0805(5) 0.0401(19) Uani 1 1 d .
C13 C 0.8145(8) 0.8582(7) -0.0352(5) 0.055(2) Uani 1 1 d .
C14 C 0.8408(11) 0.9626(9) -0.0809(7) 0.092(4) Uani 1 1 d .
H14 H 0.8442 0.9912 -0.1415 0.111 Uiso 1 1 calc R
C15 C 0.8620(15) 1.0248(11) -0.0409(8) 0.136(7) Uani 1 1 d .
H15 H 0.8828 1.0933 -0.0738 0.163 Uiso 1 1 calc R
C16 C 0.8521(14) 0.9848(10) 0.0512(8) 0.125(6) Uani 1 1 d .
H16 H 0.8635 1.0281 0.0795 0.150 Uiso 1 1 calc R
C17 C 0.8256(11) 0.8814(9) 0.0990(7) 0.095(5) Uani 1 1 d .
H17 H 0.8207 0.8535 0.1596 0.114 Uiso 1 1 calc R
C18 C 0.8054(8) 0.8173(7) 0.0544(5) 0.052(2) Uani 1 1 d .
C19 C 0.8851(7) 0.3487(7) 0.2607(5) 0.045(2) Uani 1 1 d .
H19 H 0.8234 0.3223 0.2653 0.055 Uiso 1 1 calc R
C20 C 0.9795(7) 0.2838(7) 0.2547(5) 0.048(2) Uani 1 1 d .
H20 H 0.9812 0.2123 0.2575 0.058 Uiso 1 1 calc R
C21 C 1.0655(7) 0.4219(7) 0.2390(6) 0.051(2) Uani 1 1 d .
H21 H 1.1275 0.4502 0.2296 0.062 Uiso 1 1 calc R
C22 C 0.9669(7) 0.4877(7) 0.2470(6) 0.049(2) Uani 1 1 d .
H22 H 0.9645 0.5599 0.2428 0.059 Uiso 1 1 calc R
C23 C 0.7432(10) 0.5296(12) 0.4175(6) 0.082(4) Uani 1 1 d .
C24 C 0.6777(13) 0.6319(9) 0.3762(7) 0.082(4) Uani 1 1 d .
C25 C 0.5899(10) 0.6058(11) 0.3584(8) 0.085(4) Uani 1 1 d .
C26 C 0.6000(10) 0.4883(10) 0.3895(7) 0.072(3) Uani 1 1 d .
C27 C 0.6945(9) 0.4445(8) 0.4251(6) 0.060(3) Uani 1 1 d .
C28 C 0.8487(13) 0.5179(14) 0.4482(8) 0.134(6) Uani 1 1 d .
H28A H 0.8804 0.5830 0.4146 0.202 Uiso 1 1 calc R
H28B H 0.8955 0.4546 0.4402 0.202 Uiso 1 1 calc R
H28C H 0.8361 0.5087 0.5090 0.202 Uiso 1 1 calc R
C29 C 0.7068(15) 0.7455(10) 0.3530(10) 0.142(7) Uani 1 1 d .
H29A H 0.6709 0.7982 0.3058 0.213 Uiso 1 1 calc R
H29B H 0.7819 0.7425 0.3354 0.213 Uiso 1 1 calc R
H29C H 0.6860 0.7673 0.4031 0.213 Uiso 1 1 calc R
C30 C 0.5014(12) 0.6878(14) 0.3153(12) 0.167(8) Uani 1 1 d .
H30A H 0.4767 0.6599 0.2794 0.251 Uiso 1 1 calc R
H30B H 0.5263 0.7563 0.2796 0.251 Uiso 1 1 calc R
H30C H 0.4444 0.6996 0.3592 0.251 Uiso 1 1 calc R
C31 C 0.5167(11) 0.4279(12) 0.3802(10) 0.123(5) Uani 1 1 d .
H31A H 0.4648 0.4127 0.4319 0.184 Uiso 1 1 calc R
H31B H 0.5515 0.3599 0.3728 0.184 Uiso 1 1 calc R
H31C H 0.4825 0.4741 0.3302 0.184 Uiso 1 1 calc R
C32 C 0.7340(12) 0.3231(9) 0.4678(7) 0.101(5) Uani 1 1 d .
H32A H 0.6954 0.2958 0.5256 0.151 Uiso 1 1 calc R
H32B H 0.8080 0.3126 0.4713 0.151 Uiso 1 1 calc R
H32C H 0.7237 0.2838 0.4337 0.151 Uiso 1 1 calc R
C33 C 0.7189(11) 0.8009(9) -0.3679(7) 0.073(3) Uani 1 1 d .
C34 C 0.6473(8) 0.8658(11) -0.3255(7) 0.079(4) Uani 1 1 d .
C35 C 0.7033(10) 0.9508(9) -0.3305(6) 0.070(3) Uani 1 1 d .
C36 C 0.8015(9) 0.9353(8) -0.3741(6) 0.062(3) Uani 1 1 d .
C37 C 0.8131(9) 0.8476(10) -0.4002(6) 0.069(3) Uani 1 1 d .
C38 C 0.6947(18) 0.7041(12) -0.3802(12) 0.198(12) Uani 1 1 d .
H38A H 0.6692 0.7281 -0.4352 0.297 Uiso 1 1 calc R
H38B H 0.6415 0.6712 -0.3336 0.297 Uiso 1 1 calc R
H38C H 0.7577 0.6507 -0.3798 0.297 Uiso 1 1 calc R
C39 C 0.5373(10) 0.8532(19) -0.2840(10) 0.225(13) Uani 1 1 d .
H39A H 0.4915 0.8853 -0.3280 0.338 Uiso 1 1 calc R
H39B H 0.5164 0.8899 -0.2425 0.338 Uiso 1 1 calc R
H39C H 0.5323 0.7762 -0.2546 0.338 Uiso 1 1 calc R
C40 C 0.6528(15) 1.0403(12) -0.2909(10) 0.170(9) Uani 1 1 d .
H40A H 0.6475 1.0081 -0.2284 0.256 Uiso 1 1 calc R
H40B H 0.5834 1.0712 -0.3070 0.256 Uiso 1 1 calc R
H40C H 0.6960 1.0974 -0.3127 0.256 Uiso 1 1 calc R
C41 C 0.8842(11) 1.0092(11) -0.3933(10) 0.132(6) Uani 1 1 d .
H41A H 0.9445 0.9891 -0.4315 0.199 Uiso 1 1 calc R
H41B H 0.9058 1.0001 -0.3396 0.199 Uiso 1 1 calc R
H41C H 0.8542 1.0849 -0.4210 0.199 Uiso 1 1 calc R
C42 C 0.9132(12) 0.8066(13) -0.4538(7) 0.145(7) Uani 1 1 d .
H42A H 0.9189 0.7284 -0.4389 0.218 Uiso 1 1 calc R
H42B H 0.9745 0.8220 -0.4408 0.218 Uiso 1 1 calc R
H42C H 0.9088 0.8437 -0.5150 0.218 Uiso 1 1 calc R
C43 C 0.7944(12) 0.0378(12) 0.2805(9) 0.097(4) Uani 1 1 d D
C44 C 0.0926(12) 0.7375(11) 0.2923(10) 0.247(12) Uiso 1 1 d D
O11 O 0.4930(9) 0.1174(8) 0.5309(7) 0.133(4) Uani 1 1 d .
C45 C 0.021(2) 0.5474(15) 0.9635(4) 0.127(11) Uiso 0.50 1 d PD
H45A H -0.0316 0.5889 0.9257 0.152 Uiso 0.50 1 calc PR
H45B H 0.0829 0.5201 0.9291 0.152 Uiso 0.50 1 calc PR
Cl1 Cl 0.0570(17) 0.6329(12) 1.0050(15) 0.345(11) Uiso 0.50 1 d PD

loop_
_atom_site_aniso_label
_atom_site_aniso_U_11
_atom_site_aniso_U_22
_atom_site_aniso_U_33
_atom_site_aniso_U_23
_atom_site_aniso_U_13
_atom_site_aniso_U_12
Rh1 0.0525(5) 0.0435(4) 0.0275(4) -0.0121(3) -0.0006(3) -0.0065(3)
Rh2 0.0424(4) 0.0443(4) 0.0272(4) -0.0049(3) -0.0040(3) -0.0096(3)
N1 0.044(4) 0.050(4) 0.043(4) -0.020(3) -0.014(3) -0.004(3)
N2 0.046(4) 0.042(4) 0.035(4) -0.008(3) -0.009(3) -0.011(3)
O1 0.071(4) 0.047(3) 0.037(3) -0.011(3) -0.013(3) -0.020(3)
O2 0.055(4) 0.043(3) 0.032(3) -0.004(3) -0.007(3) -0.017(3)
O3 0.058(4) 0.053(4) 0.027(3) -0.008(3) -0.001(3) -0.021(3)
O4 0.068(4) 0.048(3) 0.030(3) -0.006(3) 0.002(3) -0.027(3)
O5 0.092(6) 0.090(6) 0.149(8) -0.062(6) -0.052(6) 0.019(5)
O6 0.087(6) 0.119(7) 0.105(6) -0.037(5) -0.043(5) -0.026(5)
O7 0.139(9) 0.164(9) 0.068(6) -0.002(6) 0.006(5) -0.091(7)
F1 0.163(8) 0.181(9) 0.120(7) -0.088(6) -0.018(6) -0.073(7)
F2 0.215(11) 0.273(13) 0.115(7) -0.118(8) 0.088(7) -0.171(10)
F3 0.115(8) 0.172(10) 0.307(16) -0.162(11) -0.033(9) 0.043(7)
S1 0.0601(17) 0.0785(19) 0.0587(16) -0.0240(14) -0.0099(13) -0.0145(14)
S2 0.173(6) 0.340(9) 0.160(5) -0.175(6) -0.051(4) 0.017(6)
C1 0.044(5) 0.052(5) 0.035(5) -0.017(4) -0.005(4) -0.007(4)
C2 0.037(5) 0.031(4) 0.031(4) -0.007(3) 0.001(3) -0.004(3)
C3 0.029(4) 0.045(5) 0.037(5) -0.010(4) -0.007(3) 0.000(4)
C4 0.041(5) 0.042(5) 0.034(4) -0.008(4) -0.006(4) -0.010(4)
C5 0.093(8) 0.061(6) 0.033(5) -0.004(5) 0.000(5) -0.043(6)
C6 0.150(12) 0.083(8) 0.040(6) -0.007(5) 0.001(6) -0.084(8)
C7 0.150(12) 0.076(8) 0.054(7) -0.010(6) -0.012(7) -0.073(8)
C8 0.099(8) 0.083(7) 0.034(5) -0.017(5) 0.000(5) -0.048(7)
C9 0.048(5) 0.047(5) 0.035(4) -0.009(4) -0.008(4) -0.020(4)
C10 0.036(5) 0.046(5) 0.029(4) -0.009(4) -0.003(3) -0.010(4)
C11 0.039(5) 0.040(5) 0.033(4) -0.012(4) -0.009(4) -0.004(4)
C12 0.045(5) 0.039(5) 0.028(4) -0.002(4) -0.005(4) -0.007(4)
C13 0.087(7) 0.045(5) 0.033(5) -0.008(4) -0.001(5) -0.031(5)
C14 0.166(13) 0.080(8) 0.043(6) -0.015(6) -0.007(7) -0.066(8)
C15 0.28(2) 0.103(10) 0.051(7) -0.020(7) -0.002(10) -0.124(13)
C16 0.26(2) 0.084(9) 0.061(8) -0.015(7) -0.034(10) -0.098(11)
C17 0.174(14) 0.089(8) 0.045(6) -0.014(6) -0.014(7) -0.083(9)
C18 0.076(7) 0.044(5) 0.041(5) -0.014(4) -0.003(5) -0.024(5)
C19 0.045(5) 0.043(5) 0.049(5) -0.015(4) -0.011(4) -0.005(4)
C20 0.052(6) 0.046(5) 0.047(5) -0.015(4) -0.004(4) -0.014(5)
C21 0.054(6) 0.057(6) 0.047(5) -0.015(5) -0.011(4) -0.018(5)
C22 0.055(6) 0.045(5) 0.050(5) -0.021(4) -0.004(4) -0.010(5)
C23 0.108(10) 0.117(11) 0.033(5) -0.036(6) 0.010(6) -0.046(9)
C24 0.138(12) 0.060(7) 0.047(6) -0.037(6) 0.030(7) -0.023(8)
C25 0.065(8) 0.085(9) 0.081(8) -0.034(7) 0.023(6) 0.012(7)
C26 0.089(9) 0.079(8) 0.048(6) -0.029(6) 0.025(6) -0.035(7)
C27 0.091(8) 0.059(6) 0.028(5) -0.014(4) 0.002(5) -0.022(6)
C28 0.157(15) 0.209(17) 0.071(9) -0.056(10) -0.025(9) -0.077(13)
C29 0.24(2) 0.080(10) 0.117(12) -0.065(9) 0.044(12) -0.067(11)
C30 0.096(12) 0.162(16) 0.176(18) -0.050(14) 0.009(11) 0.061(11)
C31 0.098(11) 0.130(12) 0.135(13) -0.037(10) 0.016(9) -0.060(10)
C32 0.173(14) 0.074(8) 0.042(7) -0.008(6) -0.013(8) -0.022(8)
C33 0.111(10) 0.056(7) 0.056(7) 0.002(5) -0.049(7) -0.026(7)
C34 0.043(6) 0.107(10) 0.047(6) 0.020(6) -0.017(5) -0.012(6)
C35 0.076(8) 0.068(7) 0.048(6) -0.015(5) -0.019(6) 0.025(6)
C36 0.071(7) 0.053(6) 0.043(6) 0.007(5) -0.014(5) -0.013(5)
C37 0.077(8) 0.080(8) 0.029(5) -0.004(5) -0.015(5) 0.006(6)
C38 0.37(3) 0.090(11) 0.195(18) -0.012(11) -0.21(2) -0.062(15)
C39 0.048(9) 0.38(3) 0.114(13) 0.072(15) -0.022(8) -0.062(14)
C40 0.25(2) 0.119(12) 0.115(12) -0.057(10) -0.088(14) 0.115(14)
C41 0.117(12) 0.109(11) 0.133(13) 0.041(9) -0.041(10) -0.075(10)
C42 0.142(14) 0.183(15) 0.034(6) -0.019(8) 0.012(7) 0.061(11)
C43 0.099(11) 0.102(11) 0.113(11) -0.069(10) 0.013(9) -0.033(9)
O11 0.149(10) 0.120(8) 0.125(8) -0.050(7) 0.010(7) -0.028(7)

loop_
_atom_type_symbol
_atom_type_description
_atom_type_scat_dispersion_real
_atom_type_scat_dispersion_imag
_atom_type_scat_source
C C 0.0033 0.0016 'International Tables Vol C Tables 4.2.6.8 and 6.1.1.4'
H H 0.0000 0.0000 'International Tables Vol C Tables 4.2.6.8 and 6.1.1.4'
N N 0.0061 0.0033 'International Tables Vol C Tables 4.2.6.8 and 6.1.1.4'
F F 0.0171 0.0103 'International Tables Vol C Tables 4.2.6.8 and 6.1.1.4'
S S 0.1246 0.1234 'International Tables Vol C Tables 4.2.6.8 and 6.1.1.4'
Rh Rh -1.1178 0.9187 'International Tables Vol C Tables 4.2.6.8 and 6.1.1.4'
O O 0.0106 0.0060 'International Tables Vol C Tables 4.2.6.8 and 6.1.1.4'
Cl Cl 0.1484 0.1585 'International Tables Vol C Tables 4.2.6.8 and 6.1.1.4'

loop_
_geom_angle_atom_site_label_1
_geom_angle_atom_site_label_2
_geom_angle_atom_site_label_3
_geom_angle
_geom_angle_site_symmetry_1
_geom_angle_site_symmetry_3
O1 Rh1 O2 85.7(2) . .
O1 Rh1 C25 106.5(4) . .
O2 Rh1 C25 107.4(4) . .
O1 Rh1 C24 93.1(3) . .
O2 Rh1 C24 144.1(5) . .
C25 Rh1 C24 38.8(5) . .
O1 Rh1 C26 145.0(4) . .
O2 Rh1 C26 96.3(3) . .
C25 Rh1 C26 39.6(4) . .
C24 Rh1 C26 65.2(4) . .
O1 Rh1 C23 116.6(4) . .
O2 Rh1 C23 157.5(4) . .
C25 Rh1 C23 65.5(5) . .
C24 Rh1 C23 39.7(5) . .
C26 Rh1 C23 64.3(4) . .
O1 Rh1 C27 154.1(3) . .
O2 Rh1 C27 120.0(3) . .
C25 Rh1 C27 65.2(4) . .
C24 Rh1 C27 64.8(4) . .
C26 Rh1 C27 38.4(4) . .
C23 Rh1 C27 37.6(4) . .
O1 Rh1 N1 86.6(3) . .
O2 Rh1 N1 85.1(2) . .
C25 Rh1 N1 162.2(4) . .
C24 Rh1 N1 130.7(5) . .
C26 Rh1 N1 128.4(4) . .
C23 Rh1 N1 98.0(4) . .
C27 Rh1 N1 97.7(4) . .
O4 Rh2 O3 85.4(2) . .
O4 Rh2 C33 160.8(4) . .
O3 Rh2 C33 103.1(3) . .
O4 Rh2 C36 103.1(3) . .
O3 Rh2 C36 162.4(3) . .
C33 Rh2 C36 64.4(4) . .
O4 Rh2 C35 96.2(3) . .
O3 Rh2 C35 127.6(4) . .
C33 Rh2 C35 64.9(4) . .
C36 Rh2 C35 37.1(4) . .
O4 Rh2 C34 124.1(5) . .
O3 Rh2 C34 97.9(3) . .
C33 Rh2 C34 38.4(4) . .
C36 Rh2 C34 64.6(4) . .
C35 Rh2 C34 39.9(4) . .
O4 Rh2 C37 136.8(4) . .
O3 Rh2 C37 137.6(4) . .
C33 Rh2 C37 38.8(4) . .
C36 Rh2 C37 37.4(4) . .
C35 Rh2 C37 62.8(4) . .
C34 Rh2 C37 64.1(4) . .
O4 Rh2 N2 86.2(2) . 2_765
O3 Rh2 N2 85.3(2) . 2_765
C33 Rh2 N2 111.4(4) . 2_765
C36 Rh2 N2 110.3(4) . 2_765
C35 Rh2 N2 147.1(4) . 2_765
C34 Rh2 N2 149.7(5) . 2_765
C37 Rh2 N2 93.3(3) . 2_765
C22 N1 C19 117.6(8) . .
C22 N1 Rh1 122.0(6) . .
C19 N1 Rh1 120.3(6) . .
C20 N2 C21 118.0(8) . .
C20 N2 Rh2 121.7(6) . 2_765
C21 N2 Rh2 119.5(6) . 2_765
C1 O1 Rh1 130.6(5) . .
C3 O2 Rh1 130.3(5) . .
C10 O3 Rh2 129.4(5) . .
C12 O4 Rh2 130.6(5) . .
O7 S1 O5 113.6(6) . .
O7 S1 O6 115.9(6) . .
O5 S1 O6 114.3(5) . .
O7 S1 C43 102.6(6) . .
O5 S1 C43 105.8(7) . .
O6 S1 C43 102.5(6) . .
O10 S2 O8 125.2(11) . .
O10 S2 O9 115.1(10) . .
O8 S2 O9 109.7(9) . .
O10 S2 C44 103.0(9) . .
O8 S2 C44 104.6(8) . .
O9 S2 C44 92.9(8) . .
O1 C1 C2 125.5(7) . .
O1 C1 C18 115.2(7) . .
C2 C1 C18 119.3(7) . .
C3 C2 C1 121.0(7) . .
C3 C2 C11 120.4(7) . .
C1 C2 C11 118.5(7) . .
O2 C3 C2 126.0(7) . .
O2 C3 C4 113.8(7) . .
C2 C3 C4 120.2(7) . .
C5 C4 C9 118.4(7) . .
C5 C4 C3 121.7(7) . .
C9 C4 C3 119.6(7) . .
C6 C5 C4 121.9(8) . .
C5 C6 C7 120.8(9) . .
C8 C7 C6 118.2(9) . .
C7 C8 C9 121.4(9) . .
C8 C9 C4 119.2(7) . .
C8 C9 C10 119.6(7) . .
C4 C9 C10 121.2(7) . .
O3 C10 C11 127.8(7) . .
O3 C10 C9 113.5(7) . .
C11 C10 C9 118.7(7) . .
C10 C11 C12 120.6(7) . .
C10 C11 C2 119.8(7) . .
C12 C11 C2 119.6(7) . .
O4 C12 C11 125.4(7) . .
O4 C12 C13 114.7(7) . .
C11 C12 C13 120.0(7) . .
C18 C13 C14 119.0(8) . .
C18 C13 C12 120.5(7) . .
C14 C13 C12 120.4(8) . .
C15 C14 C13 122.5(10) . .
C14 C15 C16 119.4(11) . .
C17 C16 C15 119.7(10) . .
C16 C17 C18 119.3(10) . .
C13 C18 C17 120.0(8) . .
C13 C18 C1 121.5(8) . .
C17 C18 C1 118.5(8) . .
N1 C19 C20 120.9(8) . .
N2 C20 C19 121.9(8) . .
N2 C21 C22 119.5(8) . .
N1 C22 C21 121.9(8) . .
C27 C23 C24 108.1(11) . .
C27 C23 C28 126.2(13) . .
C24 C23 C28 125.8(13) . .
C27 C23 Rh1 71.6(5) . .
C24 C23 Rh1 69.5(6) . .
C28 C23 Rh1 124.8(8) . .
C25 C24 C23 107.4(10) . .
C25 C24 C29 128.5(14) . .
C23 C24 C29 124.0(15) . .
C25 C24 Rh1 70.0(6) . .
C23 C24 Rh1 70.8(6) . .
C29 C24 Rh1 121.8(8) . .
C24 C25 C26 107.7(11) . .
C24 C25 C30 125.3(14) . .
C26 C25 C30 127.0(15) . .
C24 C25 Rh1 71.2(6) . .
C26 C25 Rh1 71.1(6) . .
C30 C25 Rh1 123.7(9) . .
C27 C26 C25 107.7(10) . .
C27 C26 C31 129.8(11) . .
C25 C26 C31 122.5(13) . .
C27 C26 Rh1 71.5(6) . .
C25 C26 Rh1 69.3(6) . .
C31 C26 Rh1 123.4(8) . .
C23 C27 C26 109.2(10) . .
C23 C27 C32 125.7(12) . .
C26 C27 C32 125.0(10) . .
C23 C27 Rh1 70.8(6) . .
C26 C27 Rh1 70.1(5) . .
C32 C27 Rh1 127.0(7) . .
C34 C33 C37 107.7(10) . .
C34 C33 C38 124.6(15) . .
C37 C33 C38 127.5(15) . .
C34 C33 Rh2 71.5(6) . .
C37 C33 Rh2 71.8(5) . .
C38 C33 Rh2 125.1(8) . .
C33 C34 C35 105.7(9) . .
C33 C34 C39 128.3(16) . .
C35 C34 C39 126.0(16) . .
C33 C34 Rh2 70.1(6) . .
C35 C34 Rh2 69.6(5) . .
C39 C34 Rh2 124.9(8) . .
C36 C35 C34 108.2(10) . .
C36 C35 C40 128.9(14) . .
C34 C35 C40 122.8(13) . .
C36 C35 Rh2 71.3(6) . .
C34 C35 Rh2 70.5(6) . .
C40 C35 Rh2 124.0(7) . .
C35 C36 C37 109.9(10) . .
C35 C36 C41 123.8(12) . .
C37 C36 C41 126.3(12) . .
C35 C36 Rh2 71.6(6) . .
C37 C36 Rh2 72.4(5) . .
C41 C36 Rh2 124.3(7) . .
C36 C37 C33 108.3(10) . .
C36 C37 C42 125.2(13) . .
C33 C37 C42 126.5(13) . .
C36 C37 Rh2 70.2(5) . .
C33 C37 Rh2 69.4(6) . .
C42 C37 Rh2 125.0(7) . .
F3 C43 F1 105.3(11) . .
F3 C43 F2 108.4(13) . .
F1 C43 F2 106.7(13) . .
F3 C43 S1 114.5(12) . .
F1 C43 S1 112.3(10) . .
F2 C43 S1 109.2(8) . .
F5 C44 F4 104.1(12) . .
F5 C44 F6 105.4(12) . .
F4 C44 F6 101.9(11) . .
F5 C44 S2 105.5(10) . .
F4 C44 S2 120.4(14) . .
F6 C44 S2 117.9(12) . .
C45 C45 Cl1 110.1(5) 2_567 .

loop_
_geom_bond_atom_site_label_1
_geom_bond_atom_site_label_2
_geom_bond_distance
_geom_bond_site_symmetry_2
Rh1 O1 2.030(5) .
Rh1 O2 2.037(5) .
Rh1 C25 2.096(10) .
Rh1 C24 2.111(9) .
Rh1 C26 2.121(10) .
Rh1 C23 2.128(10) .
Rh1 C27 2.138(9) .
Rh1 N1 2.161(7) .
Rh2 O4 2.055(5) .
Rh2 O3 2.062(5) .
Rh2 C33 2.114(9) .
Rh2 C36 2.117(9) .
Rh2 C35 2.122(9) .
Rh2 C34 2.133(9) .
Rh2 C37 2.145(9) .
Rh2 N2 2.154(7) 2_765
N1 C22 1.296(10) .
N1 C19 1.343(10) .
N2 C20 1.323(10) .
N2 C21 1.328(10) .
N2 Rh2 2.154(7) 2_765
O1 C1 1.292(9) .
O2 C3 1.292(9) .
O3 C10 1.271(9) .
O4 C12 1.293(9) .
O5 S1 1.427(8) .
O6 S1 1.432(7) .
O7 S1 1.404(8) .
O8 S2 1.411(8) .
O9 S2 1.501(8) .
O10 S2 1.392(9) .
F1 C43 1.307(15) .
F2 C43 1.337(15) .
F3 C43 1.261(16) .
F4 C44 1.322(9) .
F5 C44 1.321(10) .
F6 C44 1.339(9) .
S1 C43 1.791(11) .
S2 C44 1.764(12) .
C1 C2 1.431(11) .
C1 C18 1.456(11) .
C2 C3 1.411(11) .
C2 C11 1.472(10) .
C3 C4 1.449(11) .
C4 C5 1.380(11) .
C4 C9 1.417(11) .
C5 C6 1.340(12) .
C6 C7 1.419(13) .
C7 C8 1.369(13) .
C8 C9 1.392(11) .
C9 C10 1.467(11) .
C10 C11 1.423(10) .
C11 C12 1.429(11) .
C12 C13 1.437(11) .
C13 C18 1.372(11) .
C13 C14 1.382(12) .
C14 C15 1.356(14) .
C15 C16 1.411(15) .
C16 C17 1.376(14) .
C17 C18 1.432(12) .
C19 C20 1.348(11) .
C21 C22 1.399(12) .
C23 C27 1.374(14) .
C23 C24 1.439(17) .
C23 C28 1.536(17) .
C24 C25 1.398(17) .
C24 C29 1.524(15) .
C25 C26 1.428(15) .
C25 C30 1.497(18) .
C26 C27 1.400(15) .
C26 C31 1.561(15) .
C27 C32 1.508(14) .
C33 C34 1.398(16) .
C33 C37 1.414(15) .
C33 C38 1.494(15) .
C34 C35 1.451(16) .
C34 C39 1.472(16) .
C35 C36 1.349(14) .
C35 C40 1.538(15) .
C36 C37 1.367(14) .
C36 C41 1.527(14) .
C37 C42 1.539(15) .
C45 C45 1.491(5) 2_567
C45 Cl1 1.733(5) .
